data_4127462
loop_
_publ_author_name
'Zhang, Bo-Sheng'
'Li, Yuke'
'Zhang, Zhe'
'An, Yang'
'Wen, Yu-Hua'
'Gou, Xue-Ya'
'Quan, Si-Qi'
'Wang, Xin-Gang'
'Liang, Yong-Min'

_publ_section_title
;
 Synthesis of C4-Aminated Indoles via a Catellani and Retro-Diels-Alder
 Strategy.
;
_journal_issue 24
_journal_name_full 'Journal of the American Chemical Society'
_journal_page_first 9731
_journal_page_last 9738
_journal_paper_doi 10.1021/jacs.9b05009
_journal_volume 141
_journal_year 2019
_chemical_formula_moiety 'C17 H24 N2'
_chemical_formula_sum 'C17 H24 N2'
_chemical_formula_weight 256.38
_space_group_crystal_system monoclinic
_space_group_IT_number 14
_space_group_name_Hall '-P 2ybc'
_space_group_name_H-M_alt 'P 1 21/c 1'
_symmetry_space_group_name_Hall '-P 2ybc'
_symmetry_space_group_name_H-M 'P 1 21/c 1'
_atom_sites_solution_hydrogens geom
_atom_sites_solution_primary direct
_audit_creation_date 2018-11-23
_audit_creation_method
;
Olex2 1.2
(compiled 2018.05.29 svn.r3508 for OlexSys, GUI svn.r5506)
;
_cell_angle_alpha 90
_cell_angle_beta 98.474(6)
_cell_angle_gamma 90
_cell_formula_units_Z 4
_cell_length_a 7.1517(4)
_cell_length_b 9.9719(7)
_cell_length_c 21.5377(13)
_cell_measurement_reflns_used 1094
_cell_measurement_temperature 292.27(10)
_cell_measurement_theta_max 26.0450
_cell_measurement_theta_min 4.0820
_cell_volume 1519.21(17)
_computing_cell_refinement
;
CrysAlisPro, Agilent Technologies,
Version 1.171.36.28 (release 01-02-2013 CrysAlis171 .NET)
(compiled Feb  1 2013,16:14:44)
;
_computing_data_collection
;
CrysAlisPro, Agilent Technologies,
Version 1.171.36.28 (release 01-02-2013 CrysAlis171 .NET)
(compiled Feb  1 2013,16:14:44)
;
_computing_data_reduction
;
CrysAlisPro, Agilent Technologies,
Version 1.171.36.28 (release 01-02-2013 CrysAlis171 .NET)
(compiled Feb  1 2013,16:14:44)
;
_computing_molecular_graphics 'Olex2 (Dolomanov et al., 2009)'
_computing_publication_material 'Olex2 (Dolomanov et al., 2009)'
_computing_structure_refinement 'ShelXL (Sheldrick, 2015)'
_computing_structure_solution 'ShelXS (Sheldrick, 2008)'
_diffrn_ambient_temperature 292.27(10)
_diffrn_detector_area_resol_mean 16.0733
_diffrn_measured_fraction_theta_full 0.998
_diffrn_measured_fraction_theta_max 0.998
_diffrn_measurement_details
;
#__ type_ start__ end____ width___ exp.time_
  1 omega  -14.00   11.00   1.0000    5.0000
omega____ theta____ kappa____ phi______ frames
    -      -19.4273  -99.0000   30.0000 25

#__ type_ start__ end____ width___ exp.time_
  2 omega   43.00  101.00   1.0000    5.0000
omega____ theta____ kappa____ phi______ frames
    -       22.7867  178.0000 -150.0000 58

#__ type_ start__ end____ width___ exp.time_
  3 omega  -48.00   66.00   1.0000    5.0000
omega____ theta____ kappa____ phi______ frames
    -       22.7867  -19.0000 -120.0000 114

#__ type_ start__ end____ width___ exp.time_
  4 omega   35.00   68.00   1.0000    5.0000
omega____ theta____ kappa____ phi______ frames
    -       22.7867  -99.0000 -150.0000 33
;
_diffrn_measurement_device_type 'SuperNova, Dual, Cu at zero, Eos'
_diffrn_measurement_method '\w scans'
_diffrn_orient_matrix_UB_11 0.0001169000
_diffrn_orient_matrix_UB_12 -0.0688430000
_diffrn_orient_matrix_UB_13 -0.0082557000
_diffrn_orient_matrix_UB_21 -0.0557787000
_diffrn_orient_matrix_UB_22 0.0147862000
_diffrn_orient_matrix_UB_23 -0.0292286000
_diffrn_orient_matrix_UB_31 0.0833544000
_diffrn_orient_matrix_UB_32 0.0100010000
_diffrn_orient_matrix_UB_33 -0.0136404000
_diffrn_radiation_monochromator mirror
_diffrn_radiation_type MoK\a
_diffrn_radiation_wavelength 0.71073
_diffrn_reflns_av_R_equivalents 0.0298
_diffrn_reflns_av_unetI/netI 0.0600
_diffrn_reflns_Laue_measured_fraction_full 0.998
_diffrn_reflns_Laue_measured_fraction_max 0.998
_diffrn_reflns_limit_h_max 8
_diffrn_reflns_limit_h_min -8
_diffrn_reflns_limit_k_max 11
_diffrn_reflns_limit_k_min -12
_diffrn_reflns_limit_l_max 26
_diffrn_reflns_limit_l_min -26
_diffrn_reflns_number 5594
_diffrn_reflns_point_group_measured_fraction_full 0.998
_diffrn_reflns_point_group_measured_fraction_max 0.998
_diffrn_reflns_theta_full 25.242
_diffrn_reflns_theta_max 26.009
_diffrn_reflns_theta_min 3.522
_diffrn_source 'SuperNova (Mo) X-ray Source'
_exptl_absorpt_coefficient_mu 0.066
_exptl_absorpt_correction_T_max 1.00000
_exptl_absorpt_correction_T_min 0.77935
_exptl_absorpt_correction_type multi-scan
_exptl_absorpt_process_details
;
CrysAlisPro, Agilent Technologies,
Version 1.171.36.28 (release 01-02-2013 CrysAlis171 .NET)
(compiled Feb  1 2013,16:14:44)
Empirical absorption correction using spherical harmonics,
 implemented in SCALE3 ABSPACK scaling algorithm.
;
_exptl_crystal_colour 'clear light colourless'
_exptl_crystal_colour_lustre clear
_exptl_crystal_colour_modifier light
_exptl_crystal_colour_primary colourless
_exptl_crystal_density_diffrn 1.121
_exptl_crystal_description block
_exptl_crystal_F_000 560
_exptl_crystal_size_max 0.18
_exptl_crystal_size_mid 0.15
_exptl_crystal_size_min 0.12
_refine_diff_density_max 0.174
_refine_diff_density_min -0.183
_refine_diff_density_rms 0.036
_refine_ls_extinction_method none
_refine_ls_goodness_of_fit_ref 1.076
_refine_ls_hydrogen_treatment constr
_refine_ls_matrix_type full
_refine_ls_number_parameters 175
_refine_ls_number_reflns 2980
_refine_ls_number_restraints 0
_refine_ls_restrained_S_all 1.076
_refine_ls_R_factor_all 0.1142
_refine_ls_R_factor_gt 0.0657
_refine_ls_shift/su_max 0.000
_refine_ls_shift/su_mean 0.000
_refine_ls_structure_factor_coef Fsqd
_refine_ls_weighting_details 'w=1/[\s^2^(Fo^2^)+(0.0599P)^2^+0.2843P] where P=(Fo^2^+2Fc^2^)/3'
_refine_ls_weighting_scheme calc
_refine_ls_wR_factor_gt 0.1517
_refine_ls_wR_factor_ref 0.1812
_reflns_Friedel_coverage 0.000
_reflns_number_gt 1698
_reflns_number_total 2980
_reflns_threshold_expression 'I > 2\s(I)'
_cod_data_source_file ja9b05009_si_003.cif
_cod_data_source_block zhangbsh_1123
_cod_database_code 4127462
_shelx_shelxl_version_number 2018/3
_shelx_space_group_comment
;
The symmetry employed for this shelxl refinement is uniquely defined
by the following loop, which should always be used as a source of
symmetry information in preference to the above space-group names.
They are only intended as comments.
;
_shelx_estimated_absorpt_t_max 0.992
_shelx_estimated_absorpt_t_min 0.988
_reflns_odcompleteness_completeness 99.70
_reflns_odcompleteness_iscentric 1
_reflns_odcompleteness_theta 26.32
_olex2_refinement_description
;
1. Fixed Uiso
 At 1.2 times of:
  All C(H) groups, All C(H,H) groups
 At 1.5 times of:
  All C(H,H,H) groups
2.a Secondary CH2 refined with riding coordinates:
 C10(H10A,H10B), C14(H14A,H14B), C15(H15A,H15B), C18(H18A,H18B), C19(H19A,H19B)
2.b Aromatic/amide H refined with riding coordinates:
 C6(H6), C7(H7), C9(H9), C11(H11), C12(H12)
2.c Idealised Me refined as rotating group:
 C13(H13A,H13B,H13C), C16(H16A,H16B,H16C), C17(H17A,H17B,H17C)
;
_olex2_date_sample_data_collection 2018-11-23
_olex2_submission_special_instructions 'No special instructions were received'

loop_
_space_group_symop_operation_xyz
'x, y, z'
'-x, y+1/2, -z+1/2'
'-x, -y, -z'
'x, -y-1/2, z-1/2'

loop_
_atom_site_label
_atom_site_type_symbol
_atom_site_fract_x
_atom_site_fract_y
_atom_site_fract_z
_atom_site_U_iso_or_equiv
_atom_site_adp_type
_atom_site_occupancy
_atom_site_site_symmetry_order
_atom_site_calc_flag
_atom_site_refinement_flags_posn
C1 C -0.0090(3) 0.4066(3) 0.12979(11) 0.0459(6) Uani 1 1 d .
C2 C -0.0044(3) 0.5017(3) 0.17830(10) 0.0460(6) Uani 1 1 d .
N3 N -0.1749(3) 0.2901(2) 0.03860(9) 0.0541(6) Uani 1 1 d .
N4 N 0.1708(3) 0.4935(2) 0.21584(9) 0.0537(6) Uani 1 1 d .
C5 C -0.1739(4) 0.3896(3) 0.08565(11) 0.0495(7) Uani 1 1 d .
C6 C -0.1630(4) 0.5808(3) 0.18409(12) 0.0579(7) Uani 1 1 d .
H6 H -0.160473 0.644227 0.215872 0.070 Uiso 1 1 calc R
C7 C 0.1675(3) 0.3396(3) 0.13861(12) 0.0573(7) Uani 1 1 d .
H7 H 0.205790 0.271970 0.113541 0.069 Uiso 1 1 calc R
C8 C 0.2356(4) 0.5705(3) 0.27372(12) 0.0601(8) Uani 1 1 d .
C9 C -0.3291(4) 0.4671(3) 0.09298(12) 0.0638(8) Uani 1 1 d .
H9 H -0.440926 0.456614 0.065317 0.077 Uiso 1 1 calc R
C10 C -0.3603(4) 0.2468(4) 0.00691(13) 0.0725(9) Uani 1 1 d .
H10A H -0.416604 0.317712 -0.020510 0.087 Uiso 1 1 calc R
H10B H -0.442973 0.229057 0.037851 0.087 Uiso 1 1 calc R
C11 C 0.2697(4) 0.3932(3) 0.19060(13) 0.0635(8) Uani 1 1 d .
H11 H 0.391153 0.365912 0.207235 0.076 Uiso 1 1 calc R
C12 C -0.3203(4) 0.5613(3) 0.14148(13) 0.0667(8) Uani 1 1 d .
H12 H -0.426958 0.612727 0.144664 0.080 Uiso 1 1 calc R
C13 C 0.2331(4) 0.7187(3) 0.25829(13) 0.0753(9) Uani 1 1 d .
H13A H 0.313857 0.735379 0.227274 0.113 Uiso 1 1 calc GR
H13B H 0.277390 0.768859 0.295591 0.113 Uiso 1 1 calc GR
H13C H 0.106323 0.745686 0.242206 0.113 Uiso 1 1 calc GR
C14 C -0.0494(4) 0.3194(3) -0.00741(13) 0.0699(9) Uani 1 1 d .
H14A H 0.071662 0.350348 0.014098 0.084 Uiso 1 1 calc R
H14B H -0.103689 0.390439 -0.035162 0.084 Uiso 1 1 calc R
C15 C -0.3413(5) 0.1224(4) -0.03090(15) 0.0817(10) Uani 1 1 d .
H15A H -0.464428 0.097431 -0.053063 0.098 Uiso 1 1 calc R
H15B H -0.296269 0.049382 -0.002852 0.098 Uiso 1 1 calc R
C16 C 0.1084(4) 0.5378(3) 0.32272(13) 0.0754(9) Uani 1 1 d .
H16A H -0.019109 0.563892 0.307177 0.113 Uiso 1 1 calc GR
H16B H 0.151767 0.585836 0.360763 0.113 Uiso 1 1 calc GR
H16C H 0.112646 0.443216 0.331053 0.113 Uiso 1 1 calc GR
C17 C 0.4378(4) 0.5292(4) 0.30024(14) 0.0855(11) Uani 1 1 d .
H17A H 0.440918 0.435190 0.309832 0.128 Uiso 1 1 calc GR
H17B H 0.479516 0.579411 0.337770 0.128 Uiso 1 1 calc GR
H17C H 0.519835 0.547288 0.269733 0.128 Uiso 1 1 calc GR
C18 C -0.0204(5) 0.1958(4) -0.04559(15) 0.0847(10) Uani 1 1 d .
H18A H 0.059993 0.217846 -0.076679 0.102 Uiso 1 1 calc R
H18B H 0.042595 0.127164 -0.018214 0.102 Uiso 1 1 calc R
C19 C -0.2056(5) 0.1430(4) -0.07783(15) 0.0939(11) Uani 1 1 d .
H19A H -0.185535 0.058431 -0.098138 0.113 Uiso 1 1 calc R
H19B H -0.259721 0.205851 -0.109886 0.113 Uiso 1 1 calc R

loop_
_atom_site_aniso_label
_atom_site_aniso_U_11
_atom_site_aniso_U_22
_atom_site_aniso_U_33
_atom_site_aniso_U_23
_atom_site_aniso_U_13
_atom_site_aniso_U_12
C1 0.0507(14) 0.0481(15) 0.0407(12) 0.0046(12) 0.0122(11) 0.0031(12)
C2 0.0507(14) 0.0481(15) 0.0406(12) 0.0036(12) 0.0114(11) 0.0041(13)
N3 0.0629(13) 0.0565(14) 0.0435(11) -0.0015(11) 0.0094(10) -0.0029(12)
N4 0.0493(12) 0.0636(15) 0.0482(11) -0.0054(12) 0.0071(10) 0.0026(11)
C5 0.0580(15) 0.0531(17) 0.0383(12) 0.0035(13) 0.0096(12) 0.0003(14)
C6 0.0624(17) 0.0621(19) 0.0514(15) -0.0019(15) 0.0157(13) 0.0121(15)
C7 0.0517(15) 0.0612(18) 0.0600(16) -0.0098(15) 0.0113(13) 0.0078(14)
C8 0.0671(17) 0.068(2) 0.0463(14) -0.0052(15) 0.0108(13) -0.0086(16)
C9 0.0588(16) 0.076(2) 0.0535(15) 0.0023(16) -0.0015(13) 0.0143(16)
C10 0.0730(19) 0.087(3) 0.0540(16) -0.0031(17) -0.0009(15) -0.0027(18)
C11 0.0487(15) 0.074(2) 0.0678(17) -0.0066(17) 0.0097(14) 0.0108(15)
C12 0.0609(17) 0.077(2) 0.0624(17) -0.0015(17) 0.0090(14) 0.0250(17)
C13 0.091(2) 0.068(2) 0.0693(19) -0.0045(17) 0.0183(17) -0.0169(18)
C14 0.097(2) 0.063(2) 0.0542(15) -0.0036(16) 0.0271(16) -0.0139(18)
C15 0.089(2) 0.083(2) 0.0719(19) -0.016(2) 0.0070(18) -0.013(2)
C16 0.090(2) 0.086(2) 0.0538(16) 0.0015(17) 0.0225(16) -0.013(2)
C17 0.0677(19) 0.114(3) 0.0699(19) -0.015(2) -0.0054(16) -0.002(2)
C18 0.104(3) 0.086(2) 0.0720(19) -0.020(2) 0.0389(19) -0.018(2)
C19 0.115(3) 0.096(3) 0.074(2) -0.028(2) 0.023(2) -0.020(2)

loop_
_atom_type_symbol
_atom_type_description
_atom_type_scat_dispersion_real
_atom_type_scat_dispersion_imag
_atom_type_scat_source
C C 0.0033 0.0016 'International Tables Vol C Tables 4.2.6.8 and 6.1.1.4'
H H 0.0000 0.0000 'International Tables Vol C Tables 4.2.6.8 and 6.1.1.4'
N N 0.0061 0.0033 'International Tables Vol C Tables 4.2.6.8 and 6.1.1.4'

loop_
_geom_angle_atom_site_label_1
_geom_angle_atom_site_label_2
_geom_angle_atom_site_label_3
_geom_angle
C2 C1 C5 120.4(2)
C2 C1 C7 107.2(2)
C5 C1 C7 132.3(2)
N4 C2 C1 108.2(2)
N4 C2 C6 130.8(2)
C6 C2 C1 121.0(2)
C5 N3 C10 116.7(2)
C5 N3 C14 113.9(2)
C14 N3 C10 110.3(2)
C2 N4 C8 127.1(2)
C11 N4 C2 106.5(2)
C11 N4 C8 126.3(2)
C1 C5 N3 118.8(2)
C9 C5 C1 117.5(2)
C9 C5 N3 123.6(2)
C2 C6 H6 121.3
C12 C6 C2 117.4(3)
C12 C6 H6 121.3
C1 C7 H7 126.7
C11 C7 C1 106.7(2)
C11 C7 H7 126.7
N4 C8 C13 109.2(2)
N4 C8 C16 109.1(2)
N4 C8 C17 109.7(2)
C13 C8 C16 111.8(2)
C13 C8 C17 108.9(3)
C16 C8 C17 108.1(2)
C5 C9 H9 119.6
C5 C9 C12 120.8(3)
C12 C9 H9 119.6
N3 C10 H10A 109.6
N3 C10 H10B 109.6
N3 C10 C15 110.4(3)
H10A C10 H10B 108.1
C15 C10 H10A 109.6
C15 C10 H10B 109.6
N4 C11 H11 124.3
C7 C11 N4 111.4(2)
C7 C11 H11 124.3
C6 C12 C9 122.9(3)
C6 C12 H12 118.6
C9 C12 H12 118.6
C8 C13 H13A 109.5
C8 C13 H13B 109.5
C8 C13 H13C 109.5
H13A C13 H13B 109.5
H13A C13 H13C 109.5
H13B C13 H13C 109.5
N3 C14 H14A 109.5
N3 C14 H14B 109.5
N3 C14 C18 110.6(2)
H14A C14 H14B 108.1
C18 C14 H14A 109.5
C18 C14 H14B 109.5
C10 C15 H15A 109.3
C10 C15 H15B 109.3
C10 C15 C19 111.6(3)
H15A C15 H15B 108.0
C19 C15 H15A 109.3
C19 C15 H15B 109.3
C8 C16 H16A 109.5
C8 C16 H16B 109.5
C8 C16 H16C 109.5
H16A C16 H16B 109.5
H16A C16 H16C 109.5
H16B C16 H16C 109.5
C8 C17 H17A 109.5
C8 C17 H17B 109.5
C8 C17 H17C 109.5
H17A C17 H17B 109.5
H17A C17 H17C 109.5
H17B C17 H17C 109.5
C14 C18 H18A 109.5
C14 C18 H18B 109.5
H18A C18 H18B 108.1
C19 C18 C14 110.9(3)
C19 C18 H18A 109.5
C19 C18 H18B 109.5
C15 C19 H19A 109.6
C15 C19 H19B 109.6
C18 C19 C15 110.4(3)
C18 C19 H19A 109.6
C18 C19 H19B 109.6
H19A C19 H19B 108.1

loop_
_geom_bond_atom_site_label_1
_geom_bond_atom_site_label_2
_geom_bond_distance
C1 C2 1.408(3)
C1 C5 1.411(3)
C1 C7 1.416(3)
C2 N4 1.390(3)
C2 C6 1.402(3)
N3 C5 1.418(3)
N3 C10 1.464(3)
N3 C14 1.461(3)
N4 C8 1.479(3)
N4 C11 1.382(3)
C5 C9 1.381(4)
C6 H6 0.9300
C6 C12 1.357(4)
C7 H7 0.9300
C7 C11 1.354(4)
C8 C13 1.514(4)
C8 C16 1.526(3)
C8 C17 1.531(4)
C9 H9 0.9300
C9 C12 1.399(4)
C10 H10A 0.9700
C10 H10B 0.9700
C10 C15 1.501(4)
C11 H11 0.9300
C12 H12 0.9300
C13 H13A 0.9600
C13 H13B 0.9600
C13 H13C 0.9600
C14 H14A 0.9700
C14 H14B 0.9700
C14 C18 1.513(4)
C15 H15A 0.9700
C15 H15B 0.9700
C15 C19 1.515(4)
C16 H16A 0.9600
C16 H16B 0.9600
C16 H16C 0.9600
C17 H17A 0.9600
C17 H17B 0.9600
C17 H17C 0.9600
C18 H18A 0.9700
C18 H18B 0.9700
C18 C19 1.498(4)
C19 H19A 0.9700
C19 H19B 0.9700

loop_
_geom_torsion_atom_site_label_1
_geom_torsion_atom_site_label_2
_geom_torsion_atom_site_label_3
_geom_torsion_atom_site_label_4
_geom_torsion
C1 C2 N4 C8 -177.3(2)
C1 C2 N4 C11 -0.7(3)
C1 C2 C6 C12 0.4(4)
C1 C5 C9 C12 1.7(4)
C1 C7 C11 N4 -1.0(3)
C2 C1 C5 N3 -178.2(2)
C2 C1 C5 C9 -1.4(4)
C2 C1 C7 C11 0.5(3)
C2 N4 C8 C13 -61.0(3)
C2 N4 C8 C16 61.4(3)
C2 N4 C8 C17 179.7(3)
C2 N4 C11 C7 1.1(3)
C2 C6 C12 C9 -0.2(4)
N3 C5 C9 C12 178.3(2)
N3 C10 C15 C19 -56.4(4)
N3 C14 C18 C19 57.4(4)
N4 C2 C6 C12 -176.3(3)
C5 C1 C2 N4 177.7(2)
C5 C1 C2 C6 0.4(4)
C5 C1 C7 C11 -176.7(3)
C5 N3 C10 C15 -167.8(2)
C5 N3 C14 C18 165.8(2)
C5 C9 C12 C6 -0.9(5)
C6 C2 N4 C8 -0.2(4)
C6 C2 N4 C11 176.3(3)
C7 C1 C2 N4 0.1(3)
C7 C1 C2 C6 -177.2(2)
C7 C1 C5 N3 -1.3(4)
C7 C1 C5 C9 175.5(3)
C8 N4 C11 C7 177.7(2)
C10 N3 C5 C1 161.5(2)
C10 N3 C5 C9 -15.1(4)
C10 N3 C14 C18 -60.8(3)
C10 C15 C19 C18 52.9(4)
C11 N4 C8 C13 123.1(3)
C11 N4 C8 C16 -114.5(3)
C11 N4 C8 C17 3.8(4)
C14 N3 C5 C1 -68.2(3)
C14 N3 C5 C9 115.3(3)
C14 N3 C10 C15 60.2(3)
C14 C18 C19 C15 -52.9(4)
